data_2203831
loop_
_publ_author_name
'Chu, Zhao-Lian'
'Huang, Wei'
'Cui, Kai'
'Gou Shao-Hua'

_publ_section_title
;
 3,5-Di-<i>tert</i>-butyl-2-hydroxybenzaldehyde
;
_journal_issue 6
_journal_name_full 'Acta Crystallographica Section E'
_journal_page_first o1043
_journal_page_last o1045
_journal_paper_doi 10.1107/S1600536804012036
_journal_volume 60
_journal_year 2004
_chemical_formula_iupac 'C15 H22 O2'
_chemical_formula_moiety 'C15 H22 O2'
_chemical_formula_sum 'C15 H22 O2'
_chemical_formula_weight 234.33
_chemical_name_systematic 3,5-Di-tert-butyl-2-hydroxybenzaldehyde
_space_group_IT_number 14
_symmetry_cell_setting monoclinic
_symmetry_space_group_name_Hall '-P 2yn'
_symmetry_space_group_name_H-M 'P 1 21/n 1'
_atom_sites_solution_hydrogens geom
_atom_sites_solution_primary direct
_atom_sites_solution_secondary difmap
_cell_angle_alpha 90.00
_cell_angle_beta 96.512(4)
_cell_angle_gamma 90.00
_cell_formula_units_Z 8
_cell_length_a 11.820(3)
_cell_length_b 10.175(3)
_cell_length_c 24.169(7)
_cell_measurement_reflns_used 933
_cell_measurement_temperature 293(2)
_cell_measurement_theta_max 27.839
_cell_measurement_theta_min 2.622
_cell_volume 2888.0(14)
_computing_cell_refinement SMART
_computing_data_collection 'SMART (Bruker, 2000)'
_computing_data_reduction 'SAINT (Bruker, 2000)'
_computing_molecular_graphics SHELXTL
_computing_publication_material SHELXTL
_computing_structure_refinement SHELXTL
_computing_structure_solution 'SHELXTL (Bruker, 2000)'
_diffrn_ambient_temperature 293(2)
_diffrn_measured_fraction_theta_full 0.998
_diffrn_measured_fraction_theta_max 0.998
_diffrn_measurement_device_type 'Bruker SMART APEX CCD area-detector'
_diffrn_measurement_method '\f and \w'
_diffrn_radiation_monochromator graphite
_diffrn_radiation_source 'fine-focus sealed tube'
_diffrn_radiation_type MoK\a
_diffrn_radiation_wavelength 0.71073
_diffrn_reflns_av_R_equivalents 0.0579
_diffrn_reflns_av_sigmaI/netI 0.0464
_diffrn_reflns_limit_h_max 13
_diffrn_reflns_limit_h_min -14
_diffrn_reflns_limit_k_max 5
_diffrn_reflns_limit_k_min -12
_diffrn_reflns_limit_l_max 26
_diffrn_reflns_limit_l_min -28
_diffrn_reflns_number 13667
_diffrn_reflns_theta_full 25.00
_diffrn_reflns_theta_max 25.00
_diffrn_reflns_theta_min 2.17
_diffrn_standards_number 0
_exptl_absorpt_coefficient_mu 0.070
_exptl_absorpt_correction_T_max 0.9790
_exptl_absorpt_correction_T_min 0.9680
_exptl_absorpt_correction_type multi-scan
_exptl_absorpt_process_details '(SADABS; Bruker, 2000)'
_exptl_crystal_colour yellow
_exptl_crystal_density_diffrn 1.078
_exptl_crystal_density_method 'not measured'
_exptl_crystal_description block
_exptl_crystal_F_000 1024
_exptl_crystal_size_max 0.50
_exptl_crystal_size_mid 0.40
_exptl_crystal_size_min 0.30
_refine_diff_density_max 0.173
_refine_diff_density_min -0.197
_refine_ls_extinction_method none
_refine_ls_goodness_of_fit_ref 1.011
_refine_ls_hydrogen_treatment constr
_refine_ls_matrix_type full
_refine_ls_number_parameters 381
_refine_ls_number_reflns 5071
_refine_ls_number_restraints 126
_refine_ls_restrained_S_all 1.036
_refine_ls_R_factor_all 0.0793
_refine_ls_R_factor_gt 0.0529
_refine_ls_shift/su_max 0.000
_refine_ls_shift/su_mean 0.000
_refine_ls_structure_factor_coef Fsqd
_refine_ls_weighting_details 'calc w = 1/[\s^2^(Fo^2^)+(0.0999P)^2^] where P = (Fo^2^+2Fc^2^)/3'
_refine_ls_weighting_scheme calc
_refine_ls_wR_factor_gt 0.1520
_refine_ls_wR_factor_ref 0.1650
_reflns_number_gt 3241
_reflns_number_total 5071
_reflns_threshold_expression I>2\s(I)
_cod_data_source_file wn6254.cif
_cod_data_source_block I
_cod_original_cell_volume 2887.9(13)
_cod_original_sg_symbol_H-M 'P 21/n'
_cod_database_code 2203831
_cod_database_fobs_code 2203831

loop_
_symmetry_equiv_pos_as_xyz
'x, y, z'
'-x+1/2, y+1/2, -z+1/2'
'-x, -y, -z'
'x-1/2, -y-1/2, z-1/2'

loop_
_atom_site_label
_atom_site_fract_x
_atom_site_fract_y
_atom_site_fract_z
_atom_site_U_iso_or_equiv
_atom_site_adp_type
_atom_site_calc_flag
_atom_site_refinement_flags
_atom_site_occupancy
_atom_site_disorder_assembly
_atom_site_disorder_group
_atom_site_type_symbol
C1 1.08861(13) 0.56643(17) 0.19344(6) 0.0533(4) Uani d . 1 . . C
C2 1.02297(13) 0.47358(16) 0.16159(7) 0.0520(4) Uani d . 1 . . C
C3 0.94189(13) 0.51411(16) 0.11796(7) 0.0490(4) Uani d . 1 . . C
C4 0.93167(13) 0.64814(16) 0.10963(6) 0.0509(4) Uani d . 1 . . C
H4A 0.8784 0.6768 0.0809 0.061 Uiso calc R 1 . . H
C5 0.99467(13) 0.74411(16) 0.14078(6) 0.0511(4) Uani d . 1 A . C
C6 1.07390(14) 0.69982(17) 0.18295(7) 0.0549(4) Uani d . 1 . . C
H6A 1.1181 0.7602 0.2047 0.066 Uiso calc R 1 . . H
C7 1.17425(15) 0.5247(2) 0.23785(8) 0.0698(5) Uani d . 1 . . C
H7A 1.2148 0.5902 0.2583 0.084 Uiso calc R 1 . . H
C8 0.97608(15) 0.89020(17) 0.12796(7) 0.0598(5) Uani d U 1 . . C
C9 1.0498(4) 0.9785(3) 0.16696(17) 0.1046(14) Uani d PU 0.724(4) A 1 C
H9A 1.0343 0.9628 0.2045 0.157 Uiso calc PR 0.724(4) A 1 H
H9B 1.0336 1.0687 0.1574 0.157 Uiso calc PR 0.724(4) A 1 H
H9C 1.1285 0.9604 0.1639 0.157 Uiso calc PR 0.724(4) A 1 H
C10 1.0040(3) 0.9171(3) 0.06776(13) 0.0907(11) Uani d PU 0.724(4) A 1 C
H10A 0.9519 0.8691 0.0418 0.136 Uiso calc PR 0.724(4) A 1 H
H10B 1.0805 0.8893 0.0643 0.136 Uiso calc PR 0.724(4) A 1 H
H10C 0.9969 1.0094 0.0600 0.136 Uiso calc PR 0.724(4) A 1 H
C11 0.8503(3) 0.9247(3) 0.1294(2) 0.0997(12) Uani d PU 0.724(4) A 1 C
H11A 0.8303 0.9124 0.1664 0.150 Uiso calc PR 0.724(4) A 1 H
H11B 0.8041 0.8686 0.1041 0.150 Uiso calc PR 0.724(4) A 1 H
H11C 0.8378 1.0147 0.1184 0.150 Uiso calc PR 0.724(4) A 1 H
C12 0.86921(14) 0.41357(17) 0.08207(7) 0.0587(5) Uani d . 1 . . C
C13 0.94646(19) 0.3210(2) 0.05301(9) 0.0832(6) Uani d . 1 . . C
H13A 0.9006 0.2574 0.0314 0.125 Uiso calc R 1 . . H
H13B 0.9978 0.2767 0.0805 0.125 Uiso calc R 1 . . H
H13C 0.9893 0.3711 0.0289 0.125 Uiso calc R 1 . . H
C14 0.78971(18) 0.4807(2) 0.03656(8) 0.0801(6) Uani d . 1 . . C
H14A 0.7469 0.4154 0.0145 0.120 Uiso calc R 1 . . H
H14B 0.8338 0.5315 0.0133 0.120 Uiso calc R 1 . . H
H14C 0.7384 0.5376 0.0533 0.120 Uiso calc R 1 . . H
C15 0.79614(17) 0.3350(2) 0.11852(9) 0.0796(6) Uani d . 1 . . C
H15A 0.7535 0.2699 0.0962 0.119 Uiso calc R 1 . . H
H15B 0.7446 0.3932 0.1344 0.119 Uiso calc R 1 . . H
H15C 0.8444 0.2926 0.1478 0.119 Uiso calc R 1 . . H
C16 0.58975(13) 1.05339(17) 0.20125(6) 0.0522(4) Uani d . 1 . . C
C17 0.52557(13) 1.14762(16) 0.16938(7) 0.0522(4) Uani d . 1 . . C
C18 0.44494(13) 1.10814(17) 0.12548(7) 0.0547(4) Uani d . 1 . . C
C19 0.43112(14) 0.97412(17) 0.11782(7) 0.0554(4) Uani d . 1 . . C
H19A 0.3772 0.9465 0.0892 0.066 Uiso calc R 1 . . H
C20 0.49135(13) 0.87693(17) 0.14949(6) 0.0523(4) Uani d . 1 B . C
C21 0.57269(14) 0.92023(17) 0.19113(7) 0.0543(4) Uani d . 1 . . C
H21A 0.6166 0.8592 0.2127 0.065 Uiso calc R 1 . . H
C22 0.67701(15) 1.0944(2) 0.24484(7) 0.0700(5) Uani d . 1 . . C
H22A 0.7175 1.0284 0.2650 0.084 Uiso calc R 1 . . H
C23 0.47284(15) 0.73051(18) 0.13781(7) 0.0623(5) Uani d U 1 . . C
C24 0.5780(3) 0.6760(3) 0.11408(16) 0.0932(12) Uani d PU 0.750(5) B 1 C
H24A 0.6436 0.6866 0.1410 0.140 Uiso calc PR 0.750(5) B 1 H
H24B 0.5895 0.7228 0.0807 0.140 Uiso calc PR 0.750(5) B 1 H
H24C 0.5669 0.5844 0.1057 0.140 Uiso calc PR 0.750(5) B 1 H
C25 0.4617(4) 0.6566(3) 0.19257(14) 0.0966(12) Uani d PU 0.750(5) B 1 C
H25A 0.5275 0.6737 0.2187 0.145 Uiso calc PR 0.750(5) B 1 H
H25B 0.4559 0.5639 0.1853 0.145 Uiso calc PR 0.750(5) B 1 H
H25C 0.3946 0.6860 0.2079 0.145 Uiso calc PR 0.750(5) B 1 H
C26 0.3682(3) 0.7020(4) 0.09796(19) 0.1014(14) Uani d PU 0.750(5) B 1 C
H26A 0.3756 0.7426 0.0627 0.152 Uiso calc PR 0.750(5) B 1 H
H26B 0.3023 0.7366 0.1128 0.152 Uiso calc PR 0.750(5) B 1 H
H26C 0.3599 0.6088 0.0931 0.152 Uiso calc PR 0.750(5) B 1 H
C27 0.37622(16) 1.20964(19) 0.08827(8) 0.0718(6) Uani d . 1 . . C
C28 0.4580(2) 1.3000(2) 0.06132(9) 0.0932(7) Uani d . 1 . . C
H28A 0.4151 1.3603 0.0366 0.140 Uiso calc R 1 . . H
H28B 0.5065 1.2480 0.0407 0.140 Uiso calc R 1 . . H
H28C 0.5037 1.3483 0.0898 0.140 Uiso calc R 1 . . H
C29 0.3000(2) 1.2890(2) 0.12286(11) 0.1026(8) Uani d . 1 . . C
H29A 0.2468 1.2313 0.1377 0.154 Uiso calc R 1 . . H
H29B 0.2594 1.3541 0.0997 0.154 Uiso calc R 1 . . H
H29C 0.3461 1.3316 0.1529 0.154 Uiso calc R 1 . . H
C30 0.3003(2) 1.1428(2) 0.04090(10) 0.1076(9) Uani d . 1 . . C
H30A 0.2444 1.0896 0.0562 0.161 Uiso calc R 1 . . H
H30B 0.3463 1.0884 0.0199 0.161 Uiso calc R 1 . . H
H30C 0.2628 1.2086 0.0169 0.161 Uiso calc R 1 . . H
C9' 0.9575(12) 0.9628(8) 0.1834(4) 0.096(3) Uani d PU 0.276(4) A 2 C
H9'A 0.8877 0.9332 0.1961 0.144 Uiso calc PR 0.276(4) A 2 H
H9'B 0.9534 1.0559 0.1769 0.144 Uiso calc PR 0.276(4) A 2 H
H9'C 1.0199 0.9439 0.2112 0.144 Uiso calc PR 0.276(4) A 2 H
C10' 1.0859(8) 0.9444(8) 0.1093(4) 0.097(3) Uani d PU 0.276(4) A 2 C
H10D 1.1461 0.9376 0.1394 0.145 Uiso calc PR 0.276(4) A 2 H
H10E 1.0752 1.0349 0.0988 0.145 Uiso calc PR 0.276(4) A 2 H
H10F 1.1057 0.8947 0.0781 0.145 Uiso calc PR 0.276(4) A 2 H
C11' 0.8824(8) 0.9193(8) 0.0834(5) 0.093(3) Uani d PU 0.276(4) A 2 C
H11D 0.8115 0.8897 0.0948 0.139 Uiso calc PR 0.276(4) A 2 H
H11E 0.8964 0.8748 0.0499 0.139 Uiso calc PR 0.276(4) A 2 H
H11F 0.8788 1.0123 0.0768 0.139 Uiso calc PR 0.276(4) A 2 H
C24' 0.5018(10) 0.7040(10) 0.0759(4) 0.095(3) Uani d PU 0.250(5) B 2 C
H24D 0.5713 0.7482 0.0702 0.142 Uiso calc PR 0.250(5) B 2 H
H24E 0.4410 0.7364 0.0498 0.142 Uiso calc PR 0.250(5) B 2 H
H24F 0.5106 0.6112 0.0704 0.142 Uiso calc PR 0.250(5) B 2 H
C25' 0.5429(13) 0.6412(10) 0.1737(6) 0.106(3) Uani d PU 0.250(5) B 2 C
H25D 0.6213 0.6523 0.1678 0.159 Uiso calc PR 0.250(5) B 2 H
H25E 0.5199 0.5523 0.1651 0.159 Uiso calc PR 0.250(5) B 2 H
H25F 0.5339 0.6597 0.2119 0.159 Uiso calc PR 0.250(5) B 2 H
C26' 0.3444(10) 0.7010(11) 0.1366(6) 0.096(3) Uani d PU 0.250(5) B 2 C
H26D 0.3231 0.7063 0.1737 0.143 Uiso calc PR 0.250(5) B 2 H
H26E 0.3288 0.6143 0.1221 0.143 Uiso calc PR 0.250(5) B 2 H
H26F 0.3016 0.7642 0.1133 0.143 Uiso calc PR 0.250(5) B 2 H
O1 1.19740(12) 0.41124(17) 0.25056(6) 0.0884(5) Uani d . 1 . . O
O2 1.03654(11) 0.34378(12) 0.17310(6) 0.0719(4) Uani d . 1 . . O
H2A 1.0894 0.3169 0.2023 0.108 Uiso d R 1 . . H
O3 0.70205(12) 1.20737(16) 0.25740(6) 0.0901(5) Uani d . 1 . . O
O4 0.54056(11) 1.27718(12) 0.18079(5) 0.0727(4) Uani d . 1 . . O
H4B 0.5939 1.3034 0.2100 0.109 Uiso d R 1 . . H

loop_
_atom_site_aniso_label
_atom_site_aniso_U_11
_atom_site_aniso_U_22
_atom_site_aniso_U_33
_atom_site_aniso_U_12
_atom_site_aniso_U_13
_atom_site_aniso_U_23
C1 0.0467(9) 0.0578(11) 0.0547(9) 0.0006(8) 0.0022(7) 0.0066(8)
C2 0.0488(9) 0.0451(10) 0.0623(10) 0.0053(8) 0.0073(7) 0.0092(8)
C3 0.0467(9) 0.0417(10) 0.0581(9) 0.0009(7) 0.0043(7) -0.0011(7)
C4 0.0498(9) 0.0457(10) 0.0551(9) 0.0022(7) -0.0029(7) 0.0014(7)
C5 0.0534(9) 0.0435(10) 0.0554(9) -0.0020(8) 0.0017(7) 0.0002(7)
C6 0.0534(10) 0.0539(11) 0.0559(9) -0.0054(8) -0.0005(7) -0.0007(8)
C7 0.0587(11) 0.0797(15) 0.0681(11) 0.0031(10) -0.0046(9) 0.0138(10)
C8 0.0683(11) 0.0425(10) 0.0662(10) -0.0014(8) -0.0025(8) 0.0009(8)
C9 0.141(3) 0.0478(18) 0.114(3) -0.011(2) -0.033(3) -0.0095(18)
C10 0.129(3) 0.0560(19) 0.087(2) -0.0085(18) 0.0137(19) 0.0108(15)
C11 0.091(2) 0.0552(19) 0.155(4) 0.0204(16) 0.024(2) 0.014(2)
C12 0.0589(10) 0.0434(10) 0.0721(11) -0.0021(8) -0.0006(8) -0.0066(8)
C13 0.0941(15) 0.0603(13) 0.0948(15) 0.0046(11) 0.0082(11) -0.0210(11)
C14 0.0851(14) 0.0625(13) 0.0848(13) -0.0053(11) -0.0239(11) -0.0131(10)
C15 0.0678(12) 0.0631(13) 0.1064(15) -0.0160(10) 0.0039(11) -0.0016(11)
C16 0.0480(9) 0.0578(11) 0.0499(9) -0.0039(8) 0.0013(7) -0.0022(8)
C17 0.0513(9) 0.0459(10) 0.0592(9) -0.0079(8) 0.0052(7) -0.0057(8)
C18 0.0492(9) 0.0503(10) 0.0627(10) -0.0029(8) -0.0016(7) 0.0067(8)
C19 0.0536(10) 0.0545(11) 0.0553(9) -0.0063(8) -0.0064(7) -0.0012(8)
C20 0.0516(9) 0.0501(10) 0.0542(9) -0.0014(8) 0.0024(7) -0.0023(8)
C21 0.0526(9) 0.0537(11) 0.0551(9) 0.0043(8) 0.0001(7) 0.0022(8)
C22 0.0670(11) 0.0752(14) 0.0639(11) -0.0067(11) -0.0096(9) -0.0056(10)
C23 0.0662(11) 0.0484(11) 0.0711(11) -0.0023(9) 0.0023(9) -0.0052(9)
C24 0.101(2) 0.066(2) 0.115(3) 0.0034(17) 0.022(2) -0.0256(19)
C25 0.151(4) 0.0518(18) 0.089(2) -0.021(2) 0.019(2) 0.0038(15)
C26 0.107(3) 0.060(2) 0.127(3) -0.0163(19) -0.031(3) -0.014(2)
C27 0.0659(12) 0.0558(12) 0.0878(13) -0.0044(9) -0.0163(10) 0.0166(10)
C28 0.0971(16) 0.0778(16) 0.0992(16) -0.0110(13) -0.0129(12) 0.0332(13)
C29 0.0770(14) 0.0794(17) 0.149(2) 0.0219(13) 0.0010(14) 0.0192(15)
C30 0.1063(17) 0.0823(17) 0.1180(18) -0.0140(14) -0.0577(15) 0.0314(14)
C9' 0.149(8) 0.047(4) 0.091(5) 0.020(5) 0.012(5) 0.000(4)
C10' 0.112(6) 0.056(5) 0.122(6) -0.008(4) 0.014(5) 0.022(4)
C11' 0.101(6) 0.052(4) 0.118(6) -0.003(4) -0.019(5) 0.013(4)
C24' 0.107(7) 0.081(6) 0.099(6) 0.000(5) 0.017(5) -0.017(5)
C25' 0.133(7) 0.057(5) 0.121(7) -0.009(6) -0.013(6) 0.001(5)
C26' 0.099(6) 0.058(5) 0.131(8) -0.022(4) 0.016(7) -0.020(6)
O1 0.0769(9) 0.0895(12) 0.0934(10) 0.0125(8) -0.0144(7) 0.0302(9)
O2 0.0722(8) 0.0485(8) 0.0914(9) 0.0072(6) -0.0060(7) 0.0162(6)
O3 0.0902(10) 0.0882(12) 0.0858(10) -0.0215(8) -0.0167(8) -0.0213(8)
O4 0.0766(8) 0.0500(8) 0.0880(9) -0.0110(6) -0.0060(6) -0.0088(6)

loop_
_atom_type_symbol
_atom_type_description
_atom_type_scat_dispersion_real
_atom_type_scat_dispersion_imag
_atom_type_scat_source
C C 0.0033 0.0016 'International Tables Vol C Tables 4.2.6.8 and 6.1.1.4'
H H 0.0000 0.0000 'International Tables Vol C Tables 4.2.6.8 and 6.1.1.4'
O O 0.0106 0.0060 'International Tables Vol C Tables 4.2.6.8 and 6.1.1.4'

loop_
_geom_angle_atom_site_label_1
_geom_angle_atom_site_label_2
_geom_angle_atom_site_label_3
_geom_angle
_geom_angle_publ_flag
C6 C1 C2 120.69(15) ?
C6 C1 C7 118.88(17) ?
C2 C1 C7 120.43(17) ?
O2 C2 C1 120.03(15) ?
O2 C2 C3 119.68(15) ?
C1 C2 C3 120.29(15) ?
C4 C3 C2 116.12(15) ?
C4 C3 C12 122.68(14) ?
C2 C3 C12 121.20(15) ?
C3 C4 C5 125.42(15) ?
C3 C4 H4A 117.3 ?
C5 C4 H4A 117.3 ?
C6 C5 C4 116.49(15) ?
C6 C5 C8 122.49(15) ?
C4 C5 C8 121.02(14) ?
C5 C6 C1 120.99(15) ?
C5 C6 H6A 119.5 ?
C1 C6 H6A 119.5 ?
O1 C7 C1 125.5(2) y
O1 C7 H7A 117.2 ?
C1 C7 H7A 117.2 ?
C11' C8 C9 131.7(4) ?
C11' C8 C10' 107.7(6) ?
C9 C8 C10' 61.2(4) ?
C11' C8 C5 114.8(3) ?
C9 C8 C5 113.18(18) ?
C10' C8 C5 107.7(3) ?
C11' C8 C11 47.5(4) ?
C9 C8 C11 110.1(3) ?
C10' C8 C11 141.7(3) ?
C5 C8 C11 109.64(17) ?
C11' C8 C10 60.4(5) ?
C9 C8 C10 108.2(2) ?
C10' C8 C10 51.7(4) ?
C5 C8 C10 108.67(16) ?
C11 C8 C10 106.9(2) ?
C11' C8 C9' 111.1(6) ?
C9 C8 C9' 46.4(4) ?
C10' C8 C9' 106.8(6) ?
C5 C8 C9' 108.4(3) ?
C11 C8 C9' 69.1(5) ?
C10 C8 C9' 141.6(4) ?
C8 C9 H9A 109.5 ?
C8 C9 H9B 109.5 ?
C8 C9 H9C 109.5 ?
C8 C10 H10A 109.5 ?
C8 C10 H10B 109.5 ?
C8 C10 H10C 109.5 ?
C8 C11 H11A 109.5 ?
C8 C11 H11B 109.5 ?
C8 C11 H11C 109.5 ?
C14 C12 C15 107.93(15) ?
C14 C12 C13 107.13(16) ?
C15 C12 C13 110.32(16) ?
C14 C12 C3 111.58(15) ?
C15 C12 C3 109.81(14) ?
C13 C12 C3 110.03(14) ?
C12 C13 H13A 109.5 ?
C12 C13 H13B 109.5 ?
H13A C13 H13B 109.5 ?
C12 C13 H13C 109.5 ?
H13A C13 H13C 109.5 ?
H13B C13 H13C 109.5 ?
C12 C14 H14A 109.5 ?
C12 C14 H14B 109.5 ?
H14A C14 H14B 109.5 ?
C12 C14 H14C 109.5 ?
H14A C14 H14C 109.5 ?
H14B C14 H14C 109.5 ?
C12 C15 H15A 109.5 ?
C12 C15 H15B 109.5 ?
H15A C15 H15B 109.5 ?
C12 C15 H15C 109.5 ?
H15A C15 H15C 109.5 ?
H15B C15 H15C 109.5 ?
C21 C16 C17 120.90(15) ?
C21 C16 C22 119.10(17) ?
C17 C16 C22 119.99(17) ?
O4 C17 C16 120.33(14) ?
O4 C17 C18 119.66(15) ?
C16 C17 C18 120.01(15) ?
C19 C18 C17 116.33(15) ?
C19 C18 C27 122.45(15) ?
C17 C18 C27 121.21(16) ?
C18 C19 C20 125.45(15) ?
C18 C19 H19A 117.3 ?
C20 C19 H19A 117.3 ?
C21 C20 C19 116.29(16) ?
C21 C20 C23 121.23(15) ?
C19 C20 C23 122.44(15) ?
C20 C21 C16 120.97(16) ?
C20 C21 H21A 119.5 ?
C16 C21 H21A 119.5 ?
O3 C22 C16 125.87(19) y
O3 C22 H22A 117.1 ?
C16 C22 H22A 117.1 ?
C25' C23 C26 129.3(5) ?
C25' C23 C20 116.2(4) ?
C26 C23 C20 113.3(2) ?
C25' C23 C24 64.1(7) ?
C26 C23 C24 109.5(2) ?
C20 C23 C24 108.49(17) ?
C26 C23 C25 108.1(2) ?
C20 C23 C25 110.00(17) ?
C24 C23 C25 107.3(2) ?
C25' C23 C26' 112.5(7) ?
C20 C23 C26' 108.2(4) ?
C24 C23 C26' 139.5(4) ?
C25 C23 C26' 75.0(5) ?
C25' C23 C24' 106.6(7) ?
C26 C23 C24' 67.4(4) ?
C20 C23 C24' 107.3(4) ?
C24 C23 C24' 47.0(4) ?
C25 C23 C24' 140.5(4) ?
C26' C23 C24' 105.3(6) ?
C23 C24 H24A 109.5 ?
C23 C24 H24B 109.5 ?
C23 C24 H24C 109.5 ?
C23 C25 H25A 109.5 ?
C23 C25 H25B 109.5 ?
C23 C25 H25C 109.5 ?
C23 C26 H26A 109.5 ?
C23 C26 H26B 109.5 ?
C23 C26 H26C 109.5 ?
C29 C27 C30 108.21(18) ?
C29 C27 C28 110.80(19) ?
C30 C27 C28 107.02(18) ?
C29 C27 C18 109.87(17) ?
C30 C27 C18 111.37(16) ?
C28 C27 C18 109.53(15) ?
C27 C28 H28A 109.5 ?
C27 C28 H28B 109.5 ?
H28A C28 H28B 109.5 ?
C27 C28 H28C 109.5 ?
H28A C28 H28C 109.5 ?
H28B C28 H28C 109.5 ?
C27 C29 H29A 109.5 ?
C27 C29 H29B 109.5 ?
H29A C29 H29B 109.5 ?
C27 C29 H29C 109.5 ?
H29A C29 H29C 109.5 ?
H29B C29 H29C 109.5 ?
C27 C30 H30A 109.5 ?
C27 C30 H30B 109.5 ?
H30A C30 H30B 109.5 ?
C27 C30 H30C 109.5 ?
H30A C30 H30C 109.5 ?
H30B C30 H30C 109.5 ?
C8 C9' H9'A 109.5 ?
C8 C9' H9'B 109.5 ?
H9'A C9' H9'B 109.5 ?
C8 C9' H9'C 109.5 ?
H9'A C9' H9'C 109.5 ?
H9'B C9' H9'C 109.5 ?
C8 C10' H10D 109.5 ?
C8 C10' H10E 109.5 ?
H10D C10' H10E 109.5 ?
C8 C10' H10F 109.5 ?
H10D C10' H10F 109.5 ?
H10E C10' H10F 109.5 ?
C8 C11' H11D 109.5 ?
C8 C11' H11E 109.5 ?
H11D C11' H11E 109.5 ?
C8 C11' H11F 109.5 ?
H11D C11' H11F 109.5 ?
H11E C11' H11F 109.5 ?
C23 C24' H24D 109.5 ?
C23 C24' H24E 109.5 ?
H24D C24' H24E 109.5 ?
C23 C24' H24F 109.5 ?
H24D C24' H24F 109.5 ?
H24E C24' H24F 109.5 ?
C23 C25' H25D 109.5 ?
C23 C25' H25E 109.5 ?
H25D C25' H25E 109.5 ?
C23 C25' H25F 109.5 ?
H25D C25' H25F 109.5 ?
H25E C25' H25F 109.5 ?
C23 C26' H26D 109.5 ?
C23 C26' H26E 109.5 ?
H26D C26' H26E 109.5 ?
C23 C26' H26F 109.5 ?
H26D C26' H26F 109.5 ?
H26E C26' H26F 109.5 ?
C2 O2 H2A 119.8 ?
C17 O4 H4B 119.7 ?

loop_
_geom_bond_atom_site_label_1
_geom_bond_atom_site_label_2
_geom_bond_distance
_geom_bond_publ_flag
C1 C6 1.388(2) ?
C1 C2 1.397(2) ?
C1 C7 1.453(2) y
C2 O2 1.3555(19) y
C2 C3 1.404(2) ?
C3 C4 1.382(2) ?
C3 C12 1.539(2) ?
C4 C5 1.395(2) ?
C4 H4A 0.9300 ?
C5 C6 1.379(2) ?
C5 C8 1.529(2) ?
C6 H6A 0.9300 ?
C7 O1 1.218(2) y
C7 H7A 0.9300 ?
C8 C11' 1.484(8) ?
C8 C9 1.506(4) ?
C8 C10' 1.525(9) ?
C8 C11 1.531(4) ?
C8 C10 1.552(3) ?
C8 C9' 1.567(9) ?
C9 H9A 0.9600 ?
C9 H9B 0.9600 ?
C9 H9C 0.9600 ?
C10 H10A 0.9600 ?
C10 H10B 0.9600 ?
C10 H10C 0.9600 ?
C11 H11A 0.9600 ?
C11 H11B 0.9600 ?
C11 H11C 0.9600 ?
C12 C14 1.525(3) ?
C12 C15 1.528(3) ?
C12 C13 1.536(3) ?
C13 H13A 0.9600 ?
C13 H13B 0.9600 ?
C13 H13C 0.9600 ?
C14 H14A 0.9600 ?
C14 H14B 0.9600 ?
C14 H14C 0.9600 ?
C15 H15A 0.9600 ?
C15 H15B 0.9600 ?
C15 H15C 0.9600 ?
C16 C21 1.388(2) ?
C16 C17 1.398(2) ?
C16 C22 1.450(2) y
C17 O4 1.354(2) y
C17 C18 1.402(2) ?
C18 C19 1.383(2) ?
C18 C27 1.539(2) ?
C19 C20 1.395(2) ?
C19 H19A 0.9300 ?
C20 C21 1.383(2) ?
C20 C23 1.527(2) ?
C21 H21A 0.9300 ?
C22 O3 1.217(2) y
C22 H22A 0.9300 ?
C23 C25' 1.450(11) ?
C23 C26 1.507(4) ?
C23 C24 1.531(3) ?
C23 C25 1.541(4) ?
C23 C26' 1.544(11) ?
C23 C24' 1.596(10) ?
C24 H24A 0.9600 ?
C24 H24B 0.9600 ?
C24 H24C 0.9600 ?
C25 H25A 0.9600 ?
C25 H25B 0.9600 ?
C25 H25C 0.9600 ?
C26 H26A 0.9600 ?
C26 H26B 0.9600 ?
C26 H26C 0.9600 ?
C27 C29 1.527(3) ?
C27 C30 1.531(3) ?
C27 C28 1.532(3) ?
C28 H28A 0.9600 ?
C28 H28B 0.9600 ?
C28 H28C 0.9600 ?
C29 H29A 0.9600 ?
C29 H29B 0.9600 ?
C29 H29C 0.9600 ?
C30 H30A 0.9600 ?
C30 H30B 0.9600 ?
C30 H30C 0.9600 ?
C9' H9'A 0.9600 ?
C9' H9'B 0.9600 ?
C9' H9'C 0.9600 ?
C10' H10D 0.9600 ?
C10' H10E 0.9600 ?
C10' H10F 0.9600 ?
C11' H11D 0.9600 ?
C11' H11E 0.9600 ?
C11' H11F 0.9600 ?
C24' H24D 0.9600 ?
C24' H24E 0.9600 ?
C24' H24F 0.9600 ?
C25' H25D 0.9600 ?
C25' H25E 0.9600 ?
C25' H25F 0.9600 ?
C26' H26D 0.9600 ?
C26' H26E 0.9600 ?
C26' H26F 0.9600 ?
O2 H2A 0.9300 ?
O4 H4B 0.9300 ?

loop_
_geom_hbond_atom_site_label_D
_geom_hbond_atom_site_label_H
_geom_hbond_atom_site_label_A
_geom_hbond_distance_DH
_geom_hbond_distance_HA
_geom_hbond_distance_DA
_geom_hbond_angle_DHA
O2 H2A O1 0.93 1.89 2.6045(19) 132
O4 H4B O3 0.93 1.89 2.6029(19) 132
